data_7204031
loop_
_publ_author_name
'Wang, Xiao-Mei'
'Zhou, Yu-Fang'
'Yu, Wen-Tao'
'Wang, Chun'
'Fang, Qi'
'Jiang, Min-Hua'
'Lei, Hong'
'Wang, He-Zhou'

_publ_section_title
;
 Two-photon pumped lasing stilbene-type chromophores containing various
 terminal donor groups: relationship between lasing efficiency and
 intramolecular charge transfer
;
_journal_issue 12
_journal_name_full 'Journal of Materials Chemistry'
_journal_page_first 2698
_journal_paper_doi 10.1039/b006764o
_journal_volume 10
_journal_year 2000
_chemical_formula_sum 'C26 H27 I N2 O3'
_chemical_formula_weight 542.40
_chemical_name_systematic
; 
 ? 
;
_space_group_IT_number 14
_symmetry_cell_setting monoclinic
_symmetry_space_group_name_Hall '-P 2ybc'
_symmetry_space_group_name_H-M 'P 1 21/c 1'
_atom_sites_solution_hydrogens geom
_atom_sites_solution_primary direct
_atom_sites_solution_secondary difmap
_audit_creation_method 'SHELXTL (Bruker 1997)'
_cell_angle_alpha 90.00
_cell_angle_beta 96.050(12)
_cell_angle_gamma 90.00
_cell_formula_units_Z 4
_cell_length_a 14.490(2)
_cell_length_b 8.2086(8)
_cell_length_c 21.994(3)
_cell_measurement_reflns_used 35
_cell_measurement_temperature 293(2)
_cell_measurement_theta_max 12.988
_cell_measurement_theta_min 5.224
_cell_volume 2601.5(6)
_computing_cell_refinement 'XSCANS (Bruker 1996)'
_computing_data_collection 'XSCANS (Bruker 1996)'
_computing_data_reduction 'XSCANS (Bruker 1996)'
_computing_molecular_graphics 'SHELXTL (Bruker 1997)'
_computing_structure_refinement 'SHELXTL (Bruker 1997)'
_computing_structure_solution 'SHELXTL (Bruker 1997)'
_diffrn_ambient_temperature 293(2)
_diffrn_measured_fraction_theta_full 0.952
_diffrn_measured_fraction_theta_max 0.952
_diffrn_measurement_device_type 'Bruker P4'
_diffrn_measurement_method \w/2\q
_diffrn_radiation_monochromator graphite
_diffrn_radiation_source 'fine-focus sealed tube'
_diffrn_radiation_type MoK\a
_diffrn_radiation_wavelength 0.71073
_diffrn_reflns_av_R_equivalents 0.0369
_diffrn_reflns_av_sigmaI/netI 0.0605
_diffrn_reflns_limit_h_max 14
_diffrn_reflns_limit_h_min -1
_diffrn_reflns_limit_k_max 1
_diffrn_reflns_limit_k_min -9
_diffrn_reflns_limit_l_max 26
_diffrn_reflns_limit_l_min -26
_diffrn_reflns_number 5640
_diffrn_reflns_theta_full 25.00
_diffrn_reflns_theta_max 25.00
_diffrn_reflns_theta_min 2.22
_diffrn_standards_decay_% 40
_diffrn_standards_interval_count 97
_diffrn_standards_number 3
_exptl_absorpt_coefficient_mu 1.258
_exptl_absorpt_correction_T_max 0.689
_exptl_absorpt_correction_T_min 0.159
_exptl_absorpt_correction_type psi-scan
_exptl_absorpt_process_details 'XSCANS (Bruker 1996)'
_exptl_crystal_colour blut
_exptl_crystal_density_diffrn 1.385
_exptl_crystal_density_method 'not measured'
_exptl_crystal_description prism
_exptl_crystal_F_000 1096
_exptl_crystal_size_max 0.30
_exptl_crystal_size_mid 0.25
_exptl_crystal_size_min 0.20
_refine_diff_density_max 0.629
_refine_diff_density_min -0.868
_refine_diff_density_rms 0.088
_refine_ls_extinction_method none
_refine_ls_goodness_of_fit_ref 1.027
_refine_ls_hydrogen_treatment mixed
_refine_ls_matrix_type full
_refine_ls_number_parameters 289
_refine_ls_number_reflns 4353
_refine_ls_number_restraints 0
_refine_ls_restrained_S_all 1.027
_refine_ls_R_factor_all 0.1151
_refine_ls_R_factor_gt 0.0629
_refine_ls_shift/su_max 0.000
_refine_ls_shift/su_mean 0.000
_refine_ls_structure_factor_coef Fsqd
_refine_ls_weighting_details 'calc w=1/[\s^2^(Fo^2^)+(0.1034P)^2^+2.1819P] where P=(Fo^2^+2Fc^2^)/3'
_refine_ls_weighting_scheme calc
_refine_ls_wR_factor_gt 0.1652
_refine_ls_wR_factor_ref 0.1991
_reflns_number_gt 2527
_reflns_number_total 4353
_reflns_threshold_expression >2sigma(I)
_cod_data_source_file b006764o.txt
_cod_data_source_block CSPI
_cod_depositor_comments
;
The following automatic conversions were performed:
'_symmetry_cell_setting' value 'Monoclinic' changed to 'monoclinic'
according to '/home/saulius/struct/CIF-dictionaries/cif_core.dic'
dictionary named 'cif_core.dic' version 2.4.1 from 2010-06-29.

Automatic conversion script
Id: cif_fix_enum 1527 2010-12-29 10:47:43Z saulius 
;
_cod_original_sg_symbol_H-M P21/c
_cod_database_code 7204031

loop_
_symmetry_equiv_pos_as_xyz
'x, y, z'
'-x, y+1/2, -z+1/2'
'-x, -y, -z'
'x, -y-1/2, z-1/2'

loop_
_atom_site_label
_atom_site_type_symbol
_atom_site_fract_x
_atom_site_fract_y
_atom_site_fract_z
_atom_site_U_iso_or_equiv
_atom_site_adp_type
_atom_site_occupancy
_atom_site_symmetry_multiplicity
_atom_site_calc_flag
_atom_site_refinement_flags
_atom_site_disorder_assembly
_atom_site_disorder_group
I1 I 0.20535(4) 0.32583(8) 0.10968(2) 0.0892(3) Uani 1 1 d . . .
C1 C 0.0423(7) 0.1484(12) 0.4303(5) 0.102(3) Uani 1 1 d . . .
H1A H 0.0518 0.1020 0.4706 0.152 Uiso 1 1 calc R . .
H1B H -0.0034 0.0860 0.4056 0.152 Uiso 1 1 calc R . .
H1C H 0.0213 0.2588 0.4330 0.152 Uiso 1 1 calc R . .
C2 C 0.2054(6) 0.0793(11) 0.4316(3) 0.077(2) Uani 1 1 d . . .
H2A H 0.2028 0.0382 0.4708 0.093 Uiso 1 1 calc R . .
C3 C 0.2847(6) 0.0696(10) 0.4060(3) 0.073(2) Uani 1 1 d . . .
H3A H 0.3364 0.0220 0.4276 0.088 Uiso 1 1 calc R . .
C4 C 0.2913(6) 0.1311(8) 0.3462(3) 0.064(2) Uani 1 1 d . . .
C5 C 0.2127(6) 0.2017(9) 0.3180(3) 0.068(2) Uani 1 1 d . . .
H5A H 0.2136 0.2477 0.2794 0.082 Uiso 1 1 calc R . .
C6 C 0.1334(6) 0.2053(9) 0.3457(4) 0.073(2) Uani 1 1 d . . .
H6A H 0.0799 0.2497 0.3250 0.087 Uiso 1 1 calc R . .
C7 C 0.3811(6) 0.1190(10) 0.3222(4) 0.074(2) Uani 1 1 d . . .
H7A H 0.4318 0.0883 0.3492 0.089 Uiso 1 1 calc R . .
C8 C 0.3958(6) 0.1483(9) 0.2647(3) 0.072(2) Uani 1 1 d . . .
H8A H 0.3445 0.1755 0.2376 0.086 Uiso 1 1 calc R . .
C9 C 0.4868(5) 0.1413(9) 0.2402(3) 0.0644(19) Uani 1 1 d . . .
C10 C 0.5682(6) 0.0929(9) 0.2764(3) 0.070(2) Uani 1 1 d . . .
H10A H 0.5641 0.0530 0.3156 0.084 Uiso 1 1 calc R . .
C11 C 0.6534(6) 0.1037(9) 0.2549(3) 0.068(2) Uani 1 1 d . . .
H11A H 0.7061 0.0713 0.2798 0.082 Uiso 1 1 calc R . .
C12 C 0.6621(5) 0.1620(8) 0.1970(3) 0.0579(17) Uani 1 1 d . . .
C13 C 0.5835(5) 0.2020(9) 0.1602(3) 0.0626(19) Uani 1 1 d . . .
H13A H 0.5881 0.2383 0.1206 0.075 Uiso 1 1 calc R . .
C14 C 0.4960(6) 0.1887(8) 0.1817(3) 0.070(2) Uani 1 1 d . . .
H14A H 0.4431 0.2128 0.1555 0.084 Uiso 1 1 calc R . .
C15 C 0.8224(5) 0.2778(8) 0.2102(3) 0.0575(18) Uani 1 1 d . . .
C16 C 0.8236(6) 0.3601(9) 0.2659(3) 0.068(2) Uani 1 1 d . . .
H16A H 0.7730 0.3581 0.2886 0.081 Uiso 1 1 calc R . .
C17 C 0.9044(7) 0.4452(10) 0.2858(4) 0.080(2) Uani 1 1 d . . .
H17A H 0.9072 0.5024 0.3224 0.095 Uiso 1 1 calc R . .
C18 C 0.9793(7) 0.4474(10) 0.2532(4) 0.081(2) Uani 1 1 d . . .
H18A H 1.0324 0.5044 0.2681 0.097 Uiso 1 1 calc R . .
C19 C 0.9771(6) 0.3669(9) 0.1990(4) 0.075(2) Uani 1 1 d . . .
H19A H 1.0288 0.3686 0.1774 0.090 Uiso 1 1 calc R . .
C20 C 0.8990(5) 0.2828(8) 0.1759(3) 0.0549(17) Uani 1 1 d . . .
C21 C 0.8725(5) 0.1914(8) 0.1213(3) 0.0599(18) Uani 1 1 d . . .
C22 C 0.9202(6) 0.1487(9) 0.0702(4) 0.072(2) Uani 1 1 d . . .
H22A H 0.9809 0.1829 0.0677 0.086 Uiso 1 1 calc R . .
C23 C 0.8749(7) 0.0567(11) 0.0252(4) 0.083(2) Uani 1 1 d . . .
H23A H 0.9045 0.0315 -0.0092 0.100 Uiso 1 1 calc R . .
C24 C 0.7853(6) -0.0009(10) 0.0291(4) 0.083(2) Uani 1 1 d . . .
H24A H 0.7574 -0.0680 -0.0016 0.099 Uiso 1 1 calc R . .
C25 C 0.7372(5) 0.0399(9) 0.0777(3) 0.0675(19) Uani 1 1 d . . .
H25A H 0.6767 0.0042 0.0796 0.081 Uiso 1 1 calc R . .
C26 C 0.7813(5) 0.1351(8) 0.1235(3) 0.0527(17) Uani 1 1 d . . .
N1 N 0.1306(4) 0.1460(8) 0.4024(3) 0.0674(16) Uani 1 1 d . . .
N2 N 0.7506(4) 0.1880(7) 0.1777(2) 0.0583(14) Uani 1 1 d . . .
O1 O 0.4771(19) 0.298(3) 0.4964(13) 0.205(14) Uiso 0.48(2) 1 d P A 1
O1' O 0.490(2) 0.088(3) 0.5052(14) 0.231(16) Uiso 0.52(2) 1 d P . 1
O2 O 0.4048(12) -0.022(3) 0.5528(8) 0.171(10) Uiso 0.62(4) 1 d P B 2
O2' O 0.4097(17) -0.150(4) 0.5490(11) 0.129(13) Uiso 0.38(4) 1 d P B 2
O3 O 0.374(2) -0.261(4) 0.5692(13) 0.200(16) Uiso 0.48(4) 1 d P C 3
O3' O 0.444(3) -0.376(5) 0.5500(17) 0.30(2) Uiso 0.52(4) 1 d P C 3

loop_
_atom_site_aniso_label
_atom_site_aniso_U_11
_atom_site_aniso_U_22
_atom_site_aniso_U_33
_atom_site_aniso_U_23
_atom_site_aniso_U_13
_atom_site_aniso_U_12
I1 0.0768(5) 0.1259(6) 0.0657(4) -0.0131(3) 0.0116(3) -0.0167(4)
C1 0.090(7) 0.121(8) 0.100(6) -0.023(6) 0.042(5) -0.013(6)
C2 0.082(7) 0.093(6) 0.057(4) -0.004(4) 0.007(5) 0.003(5)
C3 0.069(6) 0.086(6) 0.063(4) -0.004(4) -0.002(4) 0.000(4)
C4 0.069(5) 0.060(4) 0.063(4) -0.010(3) 0.004(4) -0.012(4)
C5 0.072(6) 0.075(5) 0.058(4) 0.010(3) 0.006(4) -0.001(4)
C6 0.068(6) 0.077(5) 0.071(5) 0.004(4) -0.005(4) -0.003(4)
C7 0.069(6) 0.078(5) 0.074(5) -0.008(4) 0.004(4) -0.006(4)
C8 0.072(6) 0.081(5) 0.060(4) 0.002(4) -0.005(4) -0.010(4)
C9 0.062(5) 0.066(4) 0.064(4) -0.003(3) 0.000(4) -0.002(4)
C10 0.078(6) 0.076(5) 0.056(4) 0.014(4) 0.009(4) -0.004(4)
C11 0.067(5) 0.072(5) 0.064(4) 0.011(4) 0.001(4) 0.012(4)
C12 0.055(5) 0.065(4) 0.053(3) 0.004(3) 0.002(3) 0.002(4)
C13 0.056(5) 0.080(5) 0.051(3) 0.005(3) 0.001(3) 0.001(4)
C14 0.075(6) 0.072(5) 0.061(4) 0.003(3) 0.003(4) 0.000(4)
C15 0.055(5) 0.057(4) 0.057(4) 0.001(3) -0.011(3) 0.002(4)
C16 0.069(5) 0.076(5) 0.058(4) -0.004(4) 0.002(4) 0.011(4)
C17 0.092(7) 0.069(5) 0.069(5) -0.012(4) -0.029(5) 0.004(5)
C18 0.078(6) 0.071(5) 0.087(6) -0.005(5) -0.021(5) 0.001(5)
C19 0.063(6) 0.060(5) 0.100(6) 0.004(4) -0.005(5) 0.003(4)
C20 0.050(5) 0.051(4) 0.062(4) -0.001(3) -0.001(3) 0.007(3)
C21 0.056(5) 0.057(4) 0.066(4) 0.007(3) 0.003(3) 0.010(4)
C22 0.057(5) 0.067(5) 0.091(6) 0.003(4) 0.015(4) 0.004(4)
C23 0.084(7) 0.093(6) 0.073(5) -0.020(5) 0.009(5) 0.008(5)
C24 0.083(6) 0.084(6) 0.078(5) -0.030(4) -0.009(5) 0.014(5)
C25 0.059(5) 0.071(5) 0.070(4) 0.000(4) -0.008(4) 0.006(4)
C26 0.048(5) 0.053(4) 0.055(4) 0.003(3) -0.005(3) 0.006(3)
N1 0.058(4) 0.079(4) 0.067(4) -0.012(3) 0.012(3) -0.004(3)
N2 0.052(4) 0.069(4) 0.054(3) 0.000(3) 0.004(3) 0.004(3)

loop_
_atom_type_symbol
_atom_type_description
_atom_type_scat_dispersion_real
_atom_type_scat_dispersion_imag
_atom_type_scat_source
C C 0.0033 0.0016 'International Tables Vol C Tables 4.2.6.8 and 6.1.1.4'
H H 0.0000 0.0000 'International Tables Vol C Tables 4.2.6.8 and 6.1.1.4'
N N 0.0061 0.0033 'International Tables Vol C Tables 4.2.6.8 and 6.1.1.4'
O O 0.0106 0.0060 'International Tables Vol C Tables 4.2.6.8 and 6.1.1.4'
I I -0.4742 1.8119 'International Tables Vol C Tables 4.2.6.8 and 6.1.1.4'

loop_
_geom_angle_atom_site_label_1
_geom_angle_atom_site_label_2
_geom_angle_atom_site_label_3
_geom_angle
_geom_angle_site_symmetry_1
_geom_angle_site_symmetry_3
_geom_angle_publ_flag
N1 C2 C3 121.3(7) . . ?
C2 C3 C4 121.0(8) . . ?
C5 C4 C3 115.9(8) . . ?
C5 C4 C7 126.6(7) . . ?
C3 C4 C7 117.4(8) . . ?
C6 C5 C4 120.7(7) . . ?
N1 C6 C5 121.2(7) . . ?
C8 C7 C4 124.9(8) . . ?
C7 C8 C9 125.5(8) . . ?
C14 C9 C10 117.1(7) . . ?
C14 C9 C8 120.9(7) . . ?
C10 C9 C8 122.0(7) . . ?
C11 C10 C9 121.1(7) . . ?
C10 C11 C12 121.0(7) . . ?
C13 C12 C11 118.7(7) . . ?
C13 C12 N2 120.8(6) . . ?
C11 C12 N2 120.4(6) . . ?
C12 C13 C14 120.5(7) . . ?
C9 C14 C13 121.4(7) . . ?
C16 C15 C20 121.2(7) . . ?
C16 C15 N2 129.8(7) . . ?
C20 C15 N2 109.0(6) . . ?
C17 C16 C15 116.8(8) . . ?
C18 C17 C16 122.1(7) . . ?
C17 C18 C19 120.5(8) . . ?
C18 C19 C20 120.7(9) . . ?
C19 C20 C15 118.7(7) . . ?
C19 C20 C21 135.2(7) . . ?
C15 C20 C21 106.1(6) . . ?
C26 C21 C22 118.9(7) . . ?
C26 C21 C20 108.2(6) . . ?
C22 C21 C20 132.9(7) . . ?
C23 C22 C21 118.4(8) . . ?
C22 C23 C24 121.6(8) . . ?
C25 C24 C23 121.1(7) . . ?
C26 C25 C24 118.2(7) . . ?
C25 C26 N2 129.8(7) . . ?
C25 C26 C21 121.8(7) . . ?
N2 C26 C21 108.4(6) . . ?
C2 N1 C6 120.0(7) . . ?
C2 N1 C1 120.4(7) . . ?
C6 N1 C1 119.6(7) . . ?
C26 N2 C15 108.3(6) . . ?
C26 N2 C12 126.6(6) . . ?
C15 N2 C12 125.0(6) . . ?
O1' O1' O1 163(3) 3_656 . ?

loop_
_geom_bond_atom_site_label_1
_geom_bond_atom_site_label_2
_geom_bond_distance
_geom_bond_site_symmetry_2
_geom_bond_publ_flag
C1 N1 1.477(10) . ?
C2 N1 1.319(10) . ?
C2 C3 1.334(10) . ?
C3 C4 1.420(10) . ?
C4 C5 1.368(10) . ?
C4 C7 1.458(11) . ?
C5 C6 1.356(11) . ?
C6 N1 1.343(10) . ?
C7 C8 1.325(10) . ?
C8 C9 1.478(11) . ?
C9 C14 1.364(10) . ?
C9 C10 1.410(10) . ?
C10 C11 1.370(10) . ?
C11 C12 1.378(9) . ?
C12 C13 1.366(10) . ?
C12 N2 1.410(9) . ?
C13 C14 1.404(11) . ?
C15 C16 1.397(10) . ?
C15 C20 1.408(10) . ?
C15 N2 1.406(9) . ?
C16 C17 1.393(11) . ?
C17 C18 1.362(11) . ?
C18 C19 1.360(11) . ?
C19 C20 1.376(10) . ?
C20 C21 1.434(9) . ?
C21 C26 1.406(10) . ?
C21 C22 1.424(10) . ?
C22 C23 1.358(11) . ?
C23 C24 1.394(12) . ?
C24 C25 1.377(11) . ?
C25 C26 1.377(9) . ?
C26 N2 1.386(8) . ?
O1 O1' 1.74(4) . ?
O1' O1' 1.50(5) 3_656 ?
O2 O2' 1.06(2) . ?
O3 O3' 1.47(4) . ?
